data_7050707
loop_
_publ_author_name
'Gibson, Vernon C.'
'Redshaw, Carl'
'Elsegood, Mark R. J.'

_publ_section_title
;
 A novel ligand family based on bulky metallocalix[4 and 8]arene
 substituentsFirst presented at the 221st ACS National Meeting, San
 Diego, 1--5th April 2001.
;
_journal_issue 1
_journal_name_full 'New Journal of Chemistry'
_journal_page_first 16
_journal_paper_doi 10.1039/b108088c
_journal_volume 26
_journal_year 2002
_chemical_formula_sum 'C70 H78 Mo N6 O4'
_chemical_formula_weight 1163.32
_space_group_IT_number 14
_symmetry_cell_setting monoclinic
_symmetry_space_group_name_Hall '-P 2yn'
_symmetry_space_group_name_H-M 'P 1 21/n 1'
_atom_sites_solution_hydrogens geom
_atom_sites_solution_primary heavy
_atom_sites_solution_secondary difmap
_audit_creation_method SHELXL-97
_cell_angle_alpha 90.00
_cell_angle_beta 90.146(3)
_cell_angle_gamma 90.00
_cell_formula_units_Z 4
_cell_length_a 14.142(2)
_cell_length_b 21.946(3)
_cell_length_c 20.008(3)
_cell_measurement_reflns_used 2784
_cell_measurement_temperature 160(2)
_cell_measurement_theta_max 21.58
_cell_measurement_theta_min 2.68
_cell_volume 6209.7(15)
_computing_cell_refinement 'Bruker SAINT'
_computing_data_collection 'Bruker SMART'
_computing_data_reduction 'Bruker SAINT'
_computing_molecular_graphics 'Bruker SHELXTL'
_computing_publication_material 'Bruker SHELXTL and local programs'
_computing_structure_refinement 'Bruker SHELXTL'
_computing_structure_solution 'Bruker SHELXTL'
_diffrn_ambient_temperature 160(2)
_diffrn_measured_fraction_theta_full 0.997
_diffrn_measured_fraction_theta_max 0.997
_diffrn_measurement_device_type 'Bruker SMART 1K CCD diffractometer'
_diffrn_measurement_method '\w rotation with narrow frames'
_diffrn_radiation_monochromator 'silicon 111'
_diffrn_radiation_source 'Daresbury SRS station 9.8'
_diffrn_radiation_type synchrotron
_diffrn_radiation_wavelength 0.6923
_diffrn_reflns_av_R_equivalents 0.1887
_diffrn_reflns_av_sigmaI/netI 0.2545
_diffrn_reflns_limit_h_max 16
_diffrn_reflns_limit_h_min -10
_diffrn_reflns_limit_k_max 25
_diffrn_reflns_limit_k_min -25
_diffrn_reflns_limit_l_max 23
_diffrn_reflns_limit_l_min -22
_diffrn_reflns_number 29388
_diffrn_reflns_theta_full 24.00
_diffrn_reflns_theta_max 24.00
_diffrn_reflns_theta_min 2.59
_diffrn_standards_decay_% 11
_diffrn_standards_number 0
_exptl_absorpt_coefficient_mu 0.264
_exptl_absorpt_correction_T_max 0.997
_exptl_absorpt_correction_T_min 0.979
_exptl_absorpt_correction_type multi-scan
_exptl_crystal_colour yellow
_exptl_crystal_density_diffrn 1.244
_exptl_crystal_density_method 'not measured'
_exptl_crystal_description needle
_exptl_crystal_F_000 2456
_exptl_crystal_size_max 0.08
_exptl_crystal_size_mid 0.02
_exptl_crystal_size_min 0.01
_refine_diff_density_max 2.533
_refine_diff_density_min -1.304
_refine_diff_density_rms 0.148
_refine_ls_extinction_method none
_refine_ls_goodness_of_fit_ref 0.989
_refine_ls_hydrogen_treatment constr
_refine_ls_matrix_type full
_refine_ls_number_parameters 746
_refine_ls_number_reflns 10529
_refine_ls_number_restraints 1264
_refine_ls_restrained_S_all 0.949
_refine_ls_R_factor_all 0.1929
_refine_ls_R_factor_gt 0.0926
_refine_ls_shift/su_max 0.001
_refine_ls_shift/su_mean 0.000
_refine_ls_structure_factor_coef Fsqd
_refine_ls_weighting_details 'calc w=1/[\s^2^(Fo^2^)+(0.1015P)^2^+0.0000P] where P=(Fo^2^+2Fc^2^)/3'
_refine_ls_weighting_scheme calc
_refine_ls_wR_factor_gt 0.1885
_refine_ls_wR_factor_ref 0.2341
_reflns_number_gt 5448
_reflns_number_total 10529
_reflns_threshold_expression I>2\s(I)
_cod_data_source_file b108088c.txt
_cod_data_source_block 1
_cod_original_cell_volume 6209.5(16)
_cod_original_sg_symbol_H-M P2(1)/n
_cod_database_code 7050707

loop_
_symmetry_equiv_pos_as_xyz
'x, y, z'
'-x+1/2, y+1/2, -z+1/2'
'-x, -y, -z'
'x-1/2, -y-1/2, z-1/2'

loop_
_atom_site_label
_atom_site_type_symbol
_atom_site_fract_x
_atom_site_fract_y
_atom_site_fract_z
_atom_site_U_iso_or_equiv
_atom_site_adp_type
_atom_site_occupancy
_atom_site_symmetry_multiplicity
_atom_site_calc_flag
_atom_site_refinement_flags
_atom_site_disorder_assembly
_atom_site_disorder_group
Mo1 Mo 0.86977(8) 0.82715(3) 0.98488(5) 0.0131(2) Uani 1 1 d U . .
O1 O 0.9640(5) 0.8717(3) 0.9352(4) 0.0139(10) Uani 1 1 d U . .
O2 O 0.7722(5) 0.8701(3) 0.9354(4) 0.0149(10) Uani 1 1 d U . .
O3 O 0.7732(5) 0.7703(3) 1.0142(5) 0.0157(10) Uani 1 1 d U . .
O4 O 0.9658(5) 0.7708(3) 1.0146(5) 0.0155(10) Uani 1 1 d U . .
C1 C 1.0015(8) 0.8606(5) 0.8727(5) 0.0118(14) Uani 1 1 d U . .
C2 C 1.0798(7) 0.8235(5) 0.8665(5) 0.0135(13) Uani 1 1 d U . .
C3 C 1.1160(9) 0.8135(4) 0.8027(4) 0.0154(17) Uani 1 1 d U . .
H3 H 1.1686 0.7870 0.7980 0.018 Uiso 1 1 calc R . .
C4 C 1.0785(8) 0.8405(5) 0.7457(5) 0.0202(17) Uani 1 1 d U . .
C5 C 0.9983(8) 0.8760(5) 0.7555(6) 0.0186(18) Uani 1 1 d U . .
H5 H 0.9689 0.8933 0.7172 0.022 Uiso 1 1 calc R . .
C6 C 0.9583(8) 0.8879(5) 0.8176(5) 0.0137(14) Uani 1 1 d U . .
C7 C 1.1201(11) 0.8313(5) 0.6773(5) 0.0310(19) Uani 1 1 d U . .
C8 C 1.1722(12) 0.8921(7) 0.6581(7) 0.062(4) Uani 1 1 d U . .
H8A H 1.1262 0.9255 0.6564 0.094 Uiso 1 1 calc R . .
H8B H 1.2021 0.8875 0.6143 0.094 Uiso 1 1 calc R . .
H8C H 1.2206 0.9012 0.6918 0.094 Uiso 1 1 calc R . .
C9 C 1.0452(11) 0.8226(8) 0.6244(7) 0.065(4) Uani 1 1 d U . .
H9A H 1.0023 0.7899 0.6379 0.098 Uiso 1 1 calc R . .
H9B H 1.0753 0.8119 0.5819 0.098 Uiso 1 1 calc R . .
H9C H 1.0094 0.8605 0.6189 0.098 Uiso 1 1 calc R . .
C10 C 1.1934(11) 0.7816(7) 0.6737(7) 0.053(4) Uani 1 1 d U . .
H10A H 1.2416 0.7884 0.7082 0.079 Uiso 1 1 calc R . .
H10B H 1.2232 0.7819 0.6296 0.079 Uiso 1 1 calc R . .
H10C H 1.1630 0.7420 0.6811 0.079 Uiso 1 1 calc R . .
C11 C 0.8694(10) 0.9243(4) 0.8251(5) 0.0177(12) Uani 1 1 d U . .
H11A H 0.8687 0.9573 0.7914 0.021 Uiso 1 1 calc R . .
H11B H 0.8686 0.9434 0.8699 0.021 Uiso 1 1 calc R . .
C12 C 0.7375(8) 0.8589(5) 0.8745(5) 0.0129(14) Uani 1 1 d U . .
C13 C 0.7804(8) 0.8849(5) 0.8164(5) 0.0150(14) Uani 1 1 d U . .
C14 C 0.7413(8) 0.8732(5) 0.7550(6) 0.0186(17) Uani 1 1 d U . .
H14 H 0.7685 0.8922 0.7169 0.022 Uiso 1 1 calc R . .
C15 C 0.6624(8) 0.8344(5) 0.7454(5) 0.0221(17) Uani 1 1 d U . .
C16 C 0.6233(10) 0.8091(4) 0.8036(4) 0.0177(17) Uani 1 1 d U . .
H16 H 0.5704 0.7828 0.7988 0.021 Uiso 1 1 calc R . .
C17 C 0.6566(7) 0.8201(5) 0.8669(5) 0.0153(13) Uani 1 1 d U . .
C18 C 0.6222(12) 0.8240(5) 0.6756(5) 0.0317(19) Uani 1 1 d U . .
C19 C 0.5872(11) 0.8842(7) 0.6454(7) 0.056(4) Uani 1 1 d U . .
H19A H 0.5681 0.8776 0.5989 0.084 Uiso 1 1 calc R . .
H19B H 0.6381 0.9145 0.6471 0.084 Uiso 1 1 calc R . .
H19C H 0.5329 0.8991 0.6711 0.084 Uiso 1 1 calc R . .
C20 C 0.6973(12) 0.7994(8) 0.6298(7) 0.061(4) Uani 1 1 d U . .
H20A H 0.7213 0.7608 0.6477 0.091 Uiso 1 1 calc R . .
H20B H 0.7493 0.8288 0.6267 0.091 Uiso 1 1 calc R . .
H20C H 0.6703 0.7926 0.5853 0.091 Uiso 1 1 calc R . .
C21 C 0.5394(11) 0.7806(6) 0.6749(7) 0.045(3) Uani 1 1 d U . .
H21A H 0.5209 0.7721 0.6286 0.067 Uiso 1 1 calc R . .
H21B H 0.4860 0.7990 0.6987 0.067 Uiso 1 1 calc R . .
H21C H 0.5575 0.7425 0.6970 0.067 Uiso 1 1 calc R . .
C22 C 0.6148(8) 0.7898(4) 0.9276(5) 0.0156(14) Uani 1 1 d U . .
H22A H 0.5455 0.7862 0.9214 0.019 Uiso 1 1 calc R . .
H22B H 0.6262 0.8159 0.9672 0.019 Uiso 1 1 calc R . .
C23 C 0.7370(8) 0.7194(5) 0.9823(6) 0.0143(15) Uani 1 1 d U . .
C24 C 0.6556(7) 0.7272(5) 0.9407(5) 0.0151(16) Uani 1 1 d U . .
C25 C 0.6199(9) 0.6737(5) 0.9125(4) 0.0185(17) Uani 1 1 d U . .
H25 H 0.5658 0.6774 0.8845 0.022 Uiso 1 1 calc R . .
C26 C 0.6558(8) 0.6163(5) 0.9215(5) 0.0239(18) Uani 1 1 d U . .
C27 C 0.7352(8) 0.6125(5) 0.9612(5) 0.0195(18) Uani 1 1 d U . .
H27 H 0.7622 0.5734 0.9683 0.023 Uiso 1 1 calc R . .
C28 C 0.7784(7) 0.6623(5) 0.9917(5) 0.0163(15) Uani 1 1 d U . .
C29 C 0.6081(10) 0.5610(5) 0.8906(6) 0.036(2) Uani 1 1 d U . .
C30 C 0.6508(12) 0.5012(6) 0.9121(8) 0.063(4) Uani 1 1 d U . .
H30A H 0.7185 0.5011 0.9018 0.095 Uiso 1 1 calc R . .
H30B H 0.6197 0.4678 0.8881 0.095 Uiso 1 1 calc R . .
H30C H 0.6419 0.4959 0.9603 0.095 Uiso 1 1 calc R . .
C31 C 0.6040(11) 0.5659(6) 0.8163(6) 0.050(3) Uani 1 1 d U . .
H31A H 0.6679 0.5619 0.7980 0.075 Uiso 1 1 calc R . .
H31B H 0.5776 0.6055 0.8037 0.075 Uiso 1 1 calc R . .
H31C H 0.5637 0.5333 0.7985 0.075 Uiso 1 1 calc R . .
C32 C 0.5046(10) 0.5582(7) 0.9133(8) 0.050(3) Uani 1 1 d U . .
H32A H 0.4714 0.5263 0.8882 0.075 Uiso 1 1 calc R . .
H32B H 0.4741 0.5976 0.9049 0.075 Uiso 1 1 calc R . .
H32C H 0.5021 0.5489 0.9611 0.075 Uiso 1 1 calc R . .
C33 C 0.8704(9) 0.6569(4) 1.0314(4) 0.0188(13) Uani 1 1 d U . .
H33A H 0.8712 0.6885 1.0668 0.023 Uiso 1 1 calc R . .
H33B H 0.8722 0.6166 1.0537 0.023 Uiso 1 1 calc R . .
C34 C 1.0022(8) 0.7212(5) 0.9799(6) 0.0129(15) Uani 1 1 d U . .
C35 C 0.9568(7) 0.6638(5) 0.9893(5) 0.0150(15) Uani 1 1 d U . .
C36 C 0.9936(9) 0.6141(5) 0.9543(6) 0.0215(19) Uani 1 1 d U . .
H36 H 0.9640 0.5754 0.9585 0.026 Uiso 1 1 calc R . .
C37 C 1.0723(9) 0.6197(5) 0.9137(6) 0.0265(19) Uani 1 1 d U . .
C38 C 1.1179(10) 0.6778(5) 0.9062(5) 0.0215(18) Uani 1 1 d U . .
H38 H 1.1730 0.6819 0.8794 0.026 Uiso 1 1 calc R . .
C39 C 1.0799(8) 0.7273(5) 0.9387(5) 0.0147(15) Uani 1 1 d U . .
C40 C 1.1203(12) 0.5650(5) 0.8770(6) 0.044(2) Uani 1 1 d U . .
C41 C 1.0617(13) 0.5061(6) 0.8881(9) 0.079(4) Uani 1 1 d U . .
H41A H 1.0903 0.4724 0.8631 0.118 Uiso 1 1 calc R . .
H41B H 0.9968 0.5126 0.8724 0.118 Uiso 1 1 calc R . .
H41C H 1.0610 0.4960 0.9358 0.118 Uiso 1 1 calc R . .
C42 C 1.2175(12) 0.5556(8) 0.9048(9) 0.067(4) Uani 1 1 d U . .
H42A H 1.2556 0.5922 0.8971 0.101 Uiso 1 1 calc R . .
H42B H 1.2472 0.5207 0.8826 0.101 Uiso 1 1 calc R . .
H42C H 1.2134 0.5477 0.9529 0.101 Uiso 1 1 calc R . .
C43 C 1.1151(14) 0.5758(6) 0.8025(6) 0.059(4) Uani 1 1 d U . .
H43A H 1.1515 0.6123 0.7911 0.089 Uiso 1 1 calc R . .
H43B H 1.0489 0.5816 0.7891 0.089 Uiso 1 1 calc R . .
H43C H 1.1413 0.5405 0.7789 0.089 Uiso 1 1 calc R . .
C44 C 1.1239(10) 0.7902(4) 0.9265(5) 0.0162(13) Uani 1 1 d U . .
H44A H 1.1926 0.7853 0.9188 0.019 Uiso 1 1 calc R . .
H44B H 1.1157 0.8155 0.9671 0.019 Uiso 1 1 calc R . .
N1 N 0.8684(8) 0.8718(3) 1.0566(4) 0.0199(10) Uani 1 1 d U . .
C45 C 0.8675(11) 0.8992(4) 1.1176(5) 0.0232(16) Uani 1 1 d U . .
C46 C 0.8638(11) 0.8644(5) 1.1751(5) 0.0316(19) Uani 1 1 d U . .
H46 H 0.8625 0.8212 1.1717 0.038 Uiso 1 1 calc R . .
C47 C 0.8619(11) 0.8911(5) 1.2365(5) 0.036(2) Uani 1 1 d U . .
H47 H 0.8613 0.8669 1.2758 0.043 Uiso 1 1 calc R . .
C48 C 0.8609(12) 0.9550(5) 1.2408(6) 0.042(2) Uani 1 1 d U . .
H48 H 0.8568 0.9740 1.2833 0.050 Uiso 1 1 calc R . .
C49 C 0.8660(12) 0.9908(5) 1.1831(5) 0.036(2) Uani 1 1 d U . .
H49 H 0.8689 1.0340 1.1867 0.043 Uiso 1 1 calc R . .
C50 C 0.8666(11) 0.9640(5) 1.1222(5) 0.0309(16) Uani 1 1 d U . .
C51 C 0.8773(11) 1.0028(5) 1.0595(5) 0.0338(19) Uani 1 1 d U . .
H51A H 0.9305 0.9867 1.0327 0.041 Uiso 1 1 calc R . .
H51B H 0.8935 1.0450 1.0728 0.041 Uiso 1 1 calc R . .
C52 C 0.7881(9) 1.0042(5) 1.0159(7) 0.037(2) Uani 1 1 d U . .
H52A H 0.7739 0.9622 1.0006 0.045 Uiso 1 1 calc R . .
H52B H 0.7343 1.0182 1.0433 0.045 Uiso 1 1 calc R . .
C53 C 0.7968(10) 1.0450(6) 0.9556(6) 0.0380(19) Uani 1 1 d U . .
C54 C 0.8742(12) 1.0821(5) 0.9427(6) 0.039(2) Uani 1 1 d U . .
H54 H 0.9254 1.0813 0.9735 0.046 Uiso 1 1 calc R . .
C55 C 0.8815(12) 1.1195(6) 0.8886(6) 0.046(2) Uani 1 1 d U . .
H55 H 0.9353 1.1449 0.8829 0.055 Uiso 1 1 calc R . .
C56 C 0.8100(11) 1.1196(7) 0.8429(8) 0.055(3) Uani 1 1 d U . .
H56 H 0.8154 1.1451 0.8048 0.066 Uiso 1 1 calc R . .
C57 C 0.7279(11) 1.0835(6) 0.8500(8) 0.053(2) Uani 1 1 d U . .
H57 H 0.6777 1.0850 0.8184 0.064 Uiso 1 1 calc R . .
C58 C 0.7245(10) 1.0446(6) 0.9068(7) 0.043(2) Uani 1 1 d U . .
N2 N 0.6390(10) 1.0085(5) 0.9191(5) 0.049(2) Uani 1 1 d U . .
C59 C 0.6010(10) 0.9871(6) 0.8660(8) 0.058(3) Uani 1 1 d U . .
H59 H 0.6269 0.9954 0.8232 0.070 Uiso 1 1 calc R . .
C60 C 0.5168(12) 0.9498(7) 0.8734(9) 0.065(3) Uani 1 1 d U . .
C61 C 0.4796(12) 0.9301(7) 0.9354(10) 0.069(3) Uani 1 1 d U . .
H61 H 0.5097 0.9409 0.9762 0.083 Uiso 1 1 calc R . .
C62 C 0.3994(12) 0.8951(7) 0.9352(10) 0.078(3) Uani 1 1 d U . .
H62 H 0.3769 0.8773 0.9754 0.093 Uiso 1 1 calc R . .
C63 C 0.3511(14) 0.8859(8) 0.8746(10) 0.086(3) Uani 1 1 d U . .
H63 H 0.2910 0.8665 0.8738 0.103 Uiso 1 1 calc R . .
C64 C 0.3930(14) 0.9058(8) 0.8164(11) 0.085(3) Uani 1 1 d U . .
H64 H 0.3630 0.8958 0.7753 0.103 Uiso 1 1 calc R . .
N3 N 0.4726(10) 0.9378(6) 0.8139(8) 0.077(3) Uani 1 1 d U . .
N4 N 0.8692(7) 0.7663(3) 0.8898(3) 0.0125(13) Uani 1 1 d U . .
C65 C 0.8720(11) 0.7388(5) 0.8430(5) 0.026(2) Uani 1 1 d U . .
C66 C 0.8749(15) 0.7021(7) 0.7824(6) 0.079(5) Uani 1 1 d U . .
H66A H 0.9407 0.6971 0.7681 0.119 Uiso 1 1 calc R . .
H66B H 0.8388 0.7224 0.7470 0.119 Uiso 1 1 calc R . .
H66C H 0.8473 0.6619 0.7913 0.119 Uiso 1 1 calc R . .
N5 N 0.3676(17) 0.7261(8) 0.8618(8) 0.120(5) Uani 1 1 d DU . .
C67 C 0.368(2) 0.7233(11) 0.9203(10) 0.119(6) Uani 1 1 d DU . .
C68 C 0.366(2) 0.7288(11) 0.9934(9) 0.151(7) Uani 1 1 d DU . .
H68A H 0.4115 0.7005 1.0133 0.227 Uiso 1 1 calc R . .
H68B H 0.3021 0.7189 1.0094 0.227 Uiso 1 1 calc R . .
H68C H 0.3817 0.7706 1.0063 0.227 Uiso 1 1 calc R . .
N6 N 0.5273(15) 1.1614(9) 0.8727(15) 0.170(8) Uani 1 1 d DU . .
C69 C 0.4576(17) 1.1333(11) 0.8800(17) 0.143(7) Uani 1 1 d DU . .
C70 C 0.3739(16) 1.0991(9) 0.9014(12) 0.131(7) Uani 1 1 d DU . .
H70A H 0.3364 1.0876 0.8621 0.196 Uiso 1 1 calc R . .
H70B H 0.3355 1.1246 0.9310 0.196 Uiso 1 1 calc R . .
H70C H 0.3938 1.0623 0.9253 0.196 Uiso 1 1 calc R . .

loop_
_atom_site_aniso_label
_atom_site_aniso_U_11
_atom_site_aniso_U_22
_atom_site_aniso_U_33
_atom_site_aniso_U_23
_atom_site_aniso_U_13
_atom_site_aniso_U_12
Mo1 0.0204(4) 0.0057(3) 0.0133(3) -0.0042(4) -0.0006(5) -0.0015(6)
O1 0.020(2) 0.004(3) 0.0171(19) -0.0044(19) 0.0001(17) -0.0022(18)
O2 0.020(2) 0.002(3) 0.022(2) -0.0017(19) -0.0019(17) -0.0026(17)
O3 0.022(2) 0.0121(19) 0.013(3) 0.002(2) -0.001(2) -0.0029(17)
O4 0.022(2) 0.0111(19) 0.014(3) -0.001(2) -0.003(2) -0.0009(16)
C1 0.017(3) 0.003(4) 0.016(2) -0.004(2) -0.0010(17) -0.004(2)
C2 0.014(2) 0.009(2) 0.0175(17) -0.0016(17) 0.0003(17) -0.0035(17)
C3 0.021(4) 0.004(4) 0.021(2) 0.000(3) 0.007(3) -0.005(3)
C4 0.030(4) 0.011(4) 0.0194(18) 0.002(3) 0.007(3) -0.004(3)
C5 0.027(4) 0.010(5) 0.019(2) 0.005(4) 0.003(3) -0.005(3)
C6 0.019(2) 0.003(4) 0.019(2) 0.000(3) -0.002(3) -0.005(2)
C7 0.044(5) 0.029(4) 0.020(2) -0.001(4) 0.010(3) 0.000(4)
C8 0.102(11) 0.043(5) 0.042(7) 0.000(6) 0.050(7) -0.018(6)
C9 0.064(7) 0.106(11) 0.025(4) -0.018(8) -0.002(5) 0.009(7)
C10 0.069(8) 0.057(7) 0.032(7) 0.005(6) 0.027(6) 0.026(6)
C11 0.026(3) 0.002(4) 0.025(3) 0.003(2) -0.001(2) 0.0001(16)
C12 0.013(3) 0.004(4) 0.022(2) -0.004(2) 0.0000(16) 0.006(2)
C13 0.019(2) 0.003(4) 0.023(2) 0.001(3) -0.002(3) 0.005(2)
C14 0.027(4) 0.006(4) 0.023(2) -0.002(3) -0.003(3) 0.007(3)
C15 0.032(4) 0.013(4) 0.0218(18) -0.003(3) -0.008(3) 0.003(3)
C16 0.024(4) 0.006(4) 0.023(2) -0.004(3) -0.007(3) 0.005(3)
C17 0.015(2) 0.010(2) 0.0211(17) -0.0036(17) -0.0026(17) 0.0025(17)
C18 0.047(5) 0.025(4) 0.023(2) -0.002(3) -0.013(3) -0.001(3)
C19 0.077(10) 0.038(5) 0.054(7) 0.018(6) -0.039(7) -0.006(5)
C20 0.073(7) 0.074(9) 0.035(5) -0.030(7) 0.002(6) -0.003(6)
C21 0.067(7) 0.039(7) 0.028(7) -0.004(6) -0.021(5) -0.019(6)
C22 0.008(4) 0.016(2) 0.023(2) -0.007(3) 0.002(3) 0.002(2)
C23 0.018(3) 0.0102(19) 0.015(4) 0.004(3) 0.001(3) -0.0036(16)
C24 0.015(4) 0.0141(19) 0.017(4) -0.002(2) 0.003(3) -0.001(2)
C25 0.021(4) 0.013(2) 0.021(4) 0.004(3) -0.001(3) -0.008(3)
C26 0.031(4) 0.014(2) 0.027(4) -0.002(3) -0.001(3) -0.003(3)
C27 0.027(4) 0.010(2) 0.021(5) 0.002(3) 0.005(3) 0.000(3)
C28 0.021(2) 0.010(2) 0.018(4) 0.007(3) 0.005(3) -0.003(3)
C29 0.042(4) 0.013(2) 0.053(4) 0.000(4) -0.011(4) -0.008(4)
C30 0.074(9) 0.013(2) 0.102(9) -0.002(5) -0.020(9) 0.003(6)
C31 0.071(10) 0.029(7) 0.050(4) -0.026(4) -0.011(5) 0.001(7)
C32 0.043(5) 0.029(8) 0.077(8) 0.001(7) -0.007(6) -0.018(4)
C33 0.025(3) 0.012(3) 0.019(4) 0.012(2) 0.001(2) -0.001(2)
C34 0.015(3) 0.0089(19) 0.015(4) 0.001(3) -0.004(3) -0.0012(15)
C35 0.020(2) 0.009(2) 0.016(4) 0.004(3) -0.002(3) -0.001(3)
C36 0.027(5) 0.006(3) 0.032(5) 0.005(3) 0.001(3) 0.004(3)
C37 0.039(5) 0.008(2) 0.032(4) 0.001(3) 0.010(3) 0.005(3)
C38 0.032(5) 0.012(3) 0.021(4) 0.004(3) 0.006(3) 0.003(3)
C39 0.017(4) 0.011(2) 0.017(4) -0.001(2) -0.003(3) -0.003(2)
C40 0.062(5) 0.014(3) 0.055(4) -0.003(4) 0.022(4) 0.013(4)
C41 0.112(9) 0.014(4) 0.110(10) -0.023(6) 0.063(9) -0.003(6)
C42 0.073(6) 0.046(9) 0.082(9) -0.005(8) 0.012(7) 0.042(5)
C43 0.093(10) 0.035(7) 0.049(4) -0.020(4) 0.018(6) 0.015(8)
C44 0.012(3) 0.014(2) 0.022(2) 0.000(3) -0.006(3) -0.006(3)
N1 0.027(4) 0.016(3) 0.0172(14) -0.0102(17) 0.0016(16) -0.002(2)
C45 0.036(4) 0.015(2) 0.0184(14) -0.0113(13) -0.001(5) -0.008(5)
C46 0.049(5) 0.028(3) 0.0186(17) -0.006(2) 0.003(6) -0.004(6)
C47 0.054(6) 0.034(3) 0.0187(15) -0.008(3) -0.003(6) 0.002(6)
C48 0.056(6) 0.035(4) 0.034(3) -0.017(3) -0.003(6) -0.002(6)
C49 0.050(5) 0.018(3) 0.039(3) -0.0202(19) 0.004(6) -0.004(6)
C50 0.043(5) 0.015(2) 0.035(2) -0.0156(14) 0.007(4) -0.011(5)
C51 0.053(5) 0.008(3) 0.040(3) -0.012(3) 0.000(4) -0.008(5)
C52 0.051(5) 0.016(5) 0.045(4) -0.013(3) 0.001(4) -0.005(4)
C53 0.049(4) 0.020(5) 0.045(4) -0.011(3) 0.000(3) 0.000(4)
C54 0.048(5) 0.023(5) 0.045(5) -0.006(3) 0.001(4) 0.001(4)
C55 0.054(6) 0.030(5) 0.055(6) 0.003(4) 0.002(5) 0.005(5)
C56 0.064(6) 0.040(6) 0.060(6) 0.010(5) -0.006(5) 0.005(5)
C57 0.062(6) 0.038(6) 0.059(5) -0.001(4) -0.011(4) 0.006(4)
C58 0.047(4) 0.027(5) 0.054(5) -0.009(3) -0.003(3) 0.005(3)
N2 0.045(4) 0.030(5) 0.073(5) -0.014(4) -0.003(4) 0.005(4)
C59 0.056(6) 0.037(6) 0.081(5) -0.016(5) -0.012(5) -0.001(4)
C60 0.061(6) 0.041(6) 0.093(5) -0.013(5) -0.015(4) -0.007(4)
C61 0.068(7) 0.037(6) 0.102(5) -0.008(6) -0.008(5) -0.008(5)
C62 0.076(7) 0.046(6) 0.111(6) -0.014(6) -0.006(6) -0.017(5)
C63 0.082(8) 0.055(7) 0.120(7) -0.013(7) -0.017(6) -0.019(6)
C64 0.081(7) 0.064(7) 0.111(6) -0.016(7) -0.024(6) -0.024(5)
N3 0.073(6) 0.057(6) 0.102(5) -0.015(6) -0.024(5) -0.016(5)
N4 0.017(4) 0.007(3) 0.013(2) -0.0041(18) -0.002(3) -0.002(3)
C65 0.035(5) 0.021(5) 0.022(4) -0.015(3) -0.004(6) 0.007(6)
C66 0.108(11) 0.076(9) 0.054(7) -0.058(6) -0.014(10) 0.006(11)
N5 0.112(10) 0.130(12) 0.117(9) -0.028(12) -0.020(15) 0.056(12)
C67 0.111(11) 0.128(12) 0.119(9) -0.010(11) -0.030(16) 0.040(12)
C68 0.148(14) 0.192(16) 0.115(9) 0.019(14) -0.024(17) 0.011(16)
N6 0.132(13) 0.089(14) 0.290(19) 0.047(14) 0.050(16) 0.008(11)
C69 0.095(13) 0.088(14) 0.246(17) 0.029(13) 0.032(14) 0.031(10)
C70 0.069(11) 0.109(14) 0.215(17) -0.011(13) 0.027(16) 0.031(11)

loop_
_atom_type_symbol
_atom_type_description
_atom_type_scat_dispersion_real
_atom_type_scat_dispersion_imag
_atom_type_scat_source
C C 0.0033 0.0016 'International Tables Vol C Tables 4.2.6.8 and 6.1.1.4'
H H 0.0000 0.0000 'International Tables Vol C Tables 4.2.6.8 and 6.1.1.4'
N N 0.0061 0.0033 'International Tables Vol C Tables 4.2.6.8 and 6.1.1.4'
O O 0.0106 0.0060 'International Tables Vol C Tables 4.2.6.8 and 6.1.1.4'
Mo Mo -1.6832 0.6857 'International Tables Vol C Tables 4.2.6.8 and 6.1.1.4'

loop_
_geom_angle_atom_site_label_1
_geom_angle_atom_site_label_2
_geom_angle_atom_site_label_3
_geom_angle
_geom_angle_site_symmetry_1
_geom_angle_site_symmetry_3
_geom_angle_publ_flag
N1 Mo1 O4 96.7(4) . . ?
N1 Mo1 O1 98.6(4) . . ?
O4 Mo1 O1 89.8(3) . . ?
N1 Mo1 O2 97.9(4) . . ?
O4 Mo1 O2 165.4(3) . . ?
O1 Mo1 O2 89.0(2) . . ?
N1 Mo1 O3 95.9(4) . . ?
O4 Mo1 O3 89.4(2) . . ?
O1 Mo1 O3 165.5(3) . . ?
O2 Mo1 O3 88.1(3) . . ?
N1 Mo1 N4 178.9(4) . . ?
O4 Mo1 N4 83.4(3) . . ?
O1 Mo1 N4 82.6(3) . . ?
O2 Mo1 N4 82.0(3) . . ?
O3 Mo1 N4 82.9(3) . . ?
C1 O1 Mo1 130.1(6) . . ?
C12 O2 Mo1 129.4(7) . . ?
C23 O3 Mo1 129.7(7) . . ?
C34 O4 Mo1 127.5(7) . . ?
O1 C1 C2 119.7(9) . . ?
O1 C1 C6 118.2(9) . . ?
C2 C1 C6 122.1(10) . . ?
C1 C2 C3 118.2(10) . . ?
C1 C2 C44 122.3(9) . . ?
C3 C2 C44 119.4(9) . . ?
C4 C3 C2 123.0(10) . . ?
C5 C4 C3 115.7(10) . . ?
C5 C4 C7 121.6(11) . . ?
C3 C4 C7 122.7(10) . . ?
C4 C5 C6 124.4(11) . . ?
C5 C6 C1 116.6(10) . . ?
C5 C6 C11 122.2(10) . . ?
C1 C6 C11 121.0(9) . . ?
C4 C7 C10 114.3(10) . . ?
C4 C7 C9 112.3(12) . . ?
C10 C7 C9 110.9(11) . . ?
C4 C7 C8 107.0(9) . . ?
C10 C7 C8 106.4(13) . . ?
C9 C7 C8 105.4(11) . . ?
C6 C11 C13 112.2(7) . . ?
O2 C12 C13 120.7(10) . . ?
O2 C12 C17 119.8(10) . . ?
C13 C12 C17 119.5(10) . . ?
C14 C13 C12 118.8(11) . . ?
C14 C13 C11 122.3(10) . . ?
C12 C13 C11 118.9(9) . . ?
C13 C14 C15 123.3(11) . . ?
C16 C15 C14 116.0(10) . . ?
C16 C15 C18 123.6(11) . . ?
C14 C15 C18 120.3(11) . . ?
C17 C16 C15 124.1(12) . . ?
C16 C17 C12 118.3(10) . . ?
C16 C17 C22 122.1(10) . . ?
C12 C17 C22 119.5(9) . . ?
C20 C18 C21 108.5(11) . . ?
C20 C18 C15 110.4(12) . . ?
C21 C18 C15 113.0(10) . . ?
C20 C18 C19 107.4(12) . . ?
C21 C18 C19 106.9(12) . . ?
C15 C18 C19 110.6(10) . . ?
C17 C22 C24 112.9(9) . . ?
O3 C23 C28 120.4(9) . . ?
O3 C23 C24 118.0(9) . . ?
C28 C23 C24 121.6(10) . . ?
C25 C24 C23 115.1(10) . . ?
C25 C24 C22 123.8(10) . . ?
C23 C24 C22 121.0(10) . . ?
C26 C25 C24 125.9(11) . . ?
C25 C26 C27 115.7(11) . . ?
C25 C26 C29 121.2(11) . . ?
C27 C26 C29 123.2(11) . . ?
C26 C27 C28 124.2(11) . . ?
C27 C28 C23 117.5(10) . . ?
C27 C28 C33 122.6(10) . . ?
C23 C28 C33 119.8(9) . . ?
C31 C29 C30 111.2(12) . . ?
C31 C29 C26 111.4(10) . . ?
C30 C29 C26 113.8(11) . . ?
C31 C29 C32 105.2(12) . . ?
C30 C29 C32 105.2(11) . . ?
C26 C29 C32 109.6(10) . . ?
C35 C33 C28 113.3(7) . . ?
C39 C34 O4 121.2(9) . . ?
C39 C34 C35 121.5(10) . . ?
O4 C34 C35 117.3(9) . . ?
C36 C35 C34 117.1(10) . . ?
C36 C35 C33 120.6(9) . . ?
C34 C35 C33 122.2(9) . . ?
C37 C36 C35 121.7(11) . . ?
C36 C37 C38 120.1(11) . . ?
C36 C37 C40 123.9(11) . . ?
C38 C37 C40 115.9(11) . . ?
C39 C38 C37 118.4(11) . . ?
C38 C39 C34 121.1(11) . . ?
C38 C39 C44 118.5(10) . . ?
C34 C39 C44 120.4(10) . . ?
C42 C40 C43 115.6(15) . . ?
C42 C40 C41 108.8(12) . . ?
C43 C40 C41 104.3(13) . . ?
C42 C40 C37 109.3(12) . . ?
C43 C40 C37 108.8(11) . . ?
C41 C40 C37 109.9(12) . . ?
C39 C44 C2 112.9(9) . . ?
C45 N1 Mo1 171.9(7) . . ?
N1 C45 C46 120.2(9) . . ?
N1 C45 C50 119.9(9) . . ?
C46 C45 C50 119.9(9) . . ?
C47 C46 C45 120.9(10) . . ?
C46 C47 C48 119.0(10) . . ?
C49 C48 C47 120.7(10) . . ?
C50 C49 C48 119.9(10) . . ?
C49 C50 C45 119.4(10) . . ?
C49 C50 C51 120.0(9) . . ?
C45 C50 C51 120.3(8) . . ?
C50 C51 C52 113.3(12) . . ?
C53 C52 C51 113.5(11) . . ?
C54 C53 C58 116.4(13) . . ?
C54 C53 C52 124.3(13) . . ?
C58 C53 C52 119.3(12) . . ?
C55 C54 C53 124.3(16) . . ?
C54 C55 C56 118.4(16) . . ?
C55 C56 C57 122.8(14) . . ?
C56 C57 C58 116.5(15) . . ?
C53 C58 C57 121.5(14) . . ?
C53 C58 N2 118.9(13) . . ?
C57 C58 N2 119.2(13) . . ?
C59 N2 C58 113.8(12) . . ?
N2 C59 C60 117.8(16) . . ?
N3 C60 C61 122.2(16) . . ?
N3 C60 C59 113.1(17) . . ?
C61 C60 C59 124.6(16) . . ?
C62 C61 C60 118.6(18) . . ?
C61 C62 C63 119.0(19) . . ?
C64 C63 C62 118.3(18) . . ?
N3 C64 C63 124.4(19) . . ?
C64 N3 C60 117.1(17) . . ?
C65 N4 Mo1 176.8(11) . . ?
N4 C65 C66 179.1(16) . . ?
N5 C67 C68 172(3) . . ?
N6 C69 C70 170(4) . . ?

loop_
_geom_bond_atom_site_label_1
_geom_bond_atom_site_label_2
_geom_bond_distance
_geom_bond_site_symmetry_2
_geom_bond_publ_flag
Mo1 N1 1.738(7) . ?
Mo1 O4 1.929(7) . ?
Mo1 O1 1.931(7) . ?
Mo1 O2 1.940(7) . ?
Mo1 O3 1.942(7) . ?
Mo1 N4 2.324(7) . ?
O1 C1 1.380(12) . ?
O2 C12 1.337(12) . ?
O3 C23 1.383(12) . ?
O4 C34 1.391(12) . ?
C1 C2 1.380(14) . ?
C1 C6 1.395(15) . ?
C2 C3 1.394(13) . ?
C2 C44 1.537(14) . ?
C3 C4 1.390(14) . ?
C4 C5 1.389(16) . ?
C4 C7 1.506(15) . ?
C5 C6 1.391(15) . ?
C6 C11 1.497(16) . ?
C7 C10 1.507(19) . ?
C7 C9 1.508(18) . ?
C7 C8 1.571(18) . ?
C11 C13 1.535(16) . ?
C12 C13 1.431(15) . ?
C12 C17 1.433(14) . ?
C13 C14 1.371(15) . ?
C14 C15 1.417(16) . ?
C15 C16 1.403(14) . ?
C15 C18 1.525(14) . ?
C16 C17 1.373(13) . ?
C17 C22 1.507(14) . ?
C18 C20 1.504(18) . ?
C18 C21 1.510(19) . ?
C18 C19 1.534(17) . ?
C22 C24 1.512(14) . ?
C23 C28 1.397(14) . ?
C23 C24 1.429(15) . ?
C24 C25 1.397(14) . ?
C25 C26 1.369(15) . ?
C26 C27 1.377(15) . ?
C26 C29 1.519(16) . ?
C27 C28 1.392(15) . ?
C28 C33 1.527(15) . ?
C29 C31 1.491(16) . ?
C29 C30 1.506(17) . ?
C29 C32 1.536(18) . ?
C33 C35 1.494(15) . ?
C34 C39 1.382(15) . ?
C34 C35 1.427(14) . ?
C35 C36 1.397(15) . ?
C36 C37 1.385(16) . ?
C37 C38 1.436(16) . ?
C37 C40 1.563(16) . ?
C38 C39 1.376(15) . ?
C39 C44 1.533(14) . ?
C40 C42 1.50(2) . ?
C40 C43 1.511(17) . ?
C40 C41 1.55(2) . ?
N1 C45 1.361(11) . ?
C45 C46 1.381(13) . ?
C45 C50 1.425(13) . ?
C46 C47 1.362(13) . ?
C47 C48 1.405(15) . ?
C48 C49 1.399(15) . ?
C49 C50 1.354(13) . ?
C50 C51 1.524(14) . ?
C51 C52 1.532(19) . ?
C52 C53 1.506(17) . ?
C53 C54 1.390(19) . ?
C53 C58 1.412(18) . ?
C54 C55 1.362(16) . ?
C55 C56 1.362(19) . ?
C56 C57 1.41(2) . ?
C57 C58 1.423(19) . ?
C58 N2 1.465(18) . ?
N2 C59 1.279(16) . ?
C59 C60 1.45(2) . ?
C60 N3 1.37(2) . ?
C60 C61 1.42(2) . ?
C61 C62 1.37(2) . ?
C62 C63 1.40(2) . ?
C63 C64 1.38(2) . ?
C64 N3 1.33(2) . ?
N4 C65 1.116(11) . ?
C65 C66 1.456(14) . ?
N5 C67 1.171(18) . ?
C67 C68 1.47(2) . ?
N6 C69 1.173(18) . ?
C69 C70 1.47(2) . ?
